data_4030129
loop_
_publ_author_name
'Xu, Shibo'
'Li, Chunju'
'Jia, Xueshun'
'Li, Jian'

_publ_section_title
;
 AlCl3-promoted selective Michael addition with allenoate and
 methyleneindolinone: synthesis of spirocyclic oxindole by using allenoate
 as a four-carbon component building block.
;
_journal_issue 22
_journal_name_full 'The Journal of organic chemistry'
_journal_page_first 11161
_journal_page_last 11169
_journal_paper_doi 10.1021/jo502209f
_journal_volume 79
_journal_year 2014
_chemical_formula_sum 'C17 H16 Cl N O4'
_chemical_formula_weight 333.76
_chemical_name_systematic
; 
 ? 
;
_space_group_IT_number 14
_symmetry_cell_setting monoclinic
_symmetry_space_group_name_Hall '-P 2yn'
_symmetry_space_group_name_H-M 'P 1 21/n 1'
_atom_sites_solution_hydrogens geom
_atom_sites_solution_primary direct
_atom_sites_solution_secondary difmap
_audit_creation_method SHELXL-97
_cell_angle_alpha 90.00
_cell_angle_beta 98.632(5)
_cell_angle_gamma 90.00
_cell_formula_units_Z 4
_cell_length_a 9.411(4)
_cell_length_b 11.214(5)
_cell_length_c 15.479(7)
_cell_measurement_reflns_used 3797
_cell_measurement_temperature 296(2)
_cell_measurement_theta_max 27.06
_cell_measurement_theta_min 2.19
_cell_volume 1615.1(12)
_computing_cell_refinement 'Bruker SAINT'
_computing_data_collection 'Bruker APEX2'
_computing_data_reduction 'Bruker SAINT'
_computing_molecular_graphics 'Bruker SHELXTL'
_computing_publication_material 'Bruker SHELXTL'
_computing_structure_refinement 'SHELXL-97 (Sheldrick, 2008)'
_computing_structure_solution 'SHELXS-97 (Sheldrick, 2008)'
_diffrn_ambient_temperature 296(2)
_diffrn_measured_fraction_theta_full 1.000
_diffrn_measured_fraction_theta_max 1.000
_diffrn_measurement_device_type 'Bruker APEX-II CCD'
_diffrn_measurement_method '\f and \w scans'
_diffrn_radiation_monochromator graphite
_diffrn_radiation_source 'fine-focus sealed tube'
_diffrn_radiation_type MoK\a
_diffrn_radiation_wavelength 0.71073
_diffrn_reflns_av_R_equivalents 0.0173
_diffrn_reflns_av_sigmaI/netI 0.0193
_diffrn_reflns_limit_h_max 11
_diffrn_reflns_limit_h_min -8
_diffrn_reflns_limit_k_max 13
_diffrn_reflns_limit_k_min -13
_diffrn_reflns_limit_l_max 14
_diffrn_reflns_limit_l_min -18
_diffrn_reflns_number 8173
_diffrn_reflns_theta_full 25.04
_diffrn_reflns_theta_max 25.04
_diffrn_reflns_theta_min 2.25
_exptl_absorpt_coefficient_mu 0.256
_exptl_absorpt_correction_T_max 0.9749
_exptl_absorpt_correction_T_min 0.9318
_exptl_absorpt_correction_type multi-scan
_exptl_absorpt_process_details sadabs
_exptl_crystal_density_diffrn 1.373
_exptl_crystal_density_method 'not measured'
_exptl_crystal_F_000 696
_exptl_crystal_size_max 0.28
_exptl_crystal_size_mid 0.26
_exptl_crystal_size_min 0.10
_refine_diff_density_max 0.387
_refine_diff_density_min -0.378
_refine_diff_density_rms 0.036
_refine_ls_extinction_coef 0.0239(17)
_refine_ls_extinction_expression Fc^*^=kFc[1+0.001xFc^2^\l^3^/sin(2\q)]^-1/4^
_refine_ls_extinction_method SHELXL
_refine_ls_goodness_of_fit_ref 1.044
_refine_ls_hydrogen_treatment constr
_refine_ls_matrix_type full
_refine_ls_number_parameters 211
_refine_ls_number_reflns 2856
_refine_ls_number_restraints 0
_refine_ls_restrained_S_all 1.044
_refine_ls_R_factor_all 0.0462
_refine_ls_R_factor_gt 0.0389
_refine_ls_shift/su_max 0.000
_refine_ls_shift/su_mean 0.000
_refine_ls_structure_factor_coef Fsqd
_refine_ls_weighting_details 'calc w=1/[\s^2^(Fo^2^)+(0.0434P)^2^+0.7500P] where P=(Fo^2^+2Fc^2^)/3'
_refine_ls_weighting_scheme calc
_refine_ls_wR_factor_gt 0.0975
_refine_ls_wR_factor_ref 0.1036
_reflns_number_gt 2419
_reflns_number_total 2856
_reflns_threshold_expression >2sigma(I)
_cod_data_source_file jo502209f_si_002.cif
_cod_data_source_block 130902a_0m
_cod_depositor_comments
;
The following automatic conversions were performed:

'_symmetry_cell_setting' value 'Monoclinic' changed to 'monoclinic'
according to
/home/saulius/struct/COD-crude-data--automatic-downloads/rss-feeds/ACS/lib/dictionaries/cif_core.dic
dictionary named 'cif_core.dic' version 2.4.2 from 2011-04-26.

Automatic conversion script
Id: cif_fix_values 2827 2014-09-09 07:05:25Z andrius 

 Adding full bibliography for 4030127--4030129.cif.
;
_cod_original_cell_volume 1615.2(12)
_cod_original_sg_symbol_H-M P2(1)/n
_cod_database_code 4030129

loop_
_symmetry_equiv_pos_as_xyz
'x, y, z'
'-x+1/2, y+1/2, -z+1/2'
'-x, -y, -z'
'x-1/2, -y-1/2, z-1/2'

loop_
_atom_site_label
_atom_site_type_symbol
_atom_site_fract_x
_atom_site_fract_y
_atom_site_fract_z
_atom_site_U_iso_or_equiv
_atom_site_adp_type
_atom_site_occupancy
_atom_site_symmetry_multiplicity
_atom_site_calc_flag
_atom_site_refinement_flags
C1 C 1.0332(2) 0.54160(16) 0.38296(11) 0.0414(4) Uani 1 1 d .
C2 C 1.1693(2) 0.52310(19) 0.42803(14) 0.0547(5) Uani 1 1 d .
H2 H 1.2088 0.5736 0.4729 0.066 Uiso 1 1 calc R
C3 C 1.2442(2) 0.4259(2) 0.40334(16) 0.0625(6) Uani 1 1 d .
H3 H 1.3369 0.4119 0.4317 0.075 Uiso 1 1 calc R
C4 C 1.1857(2) 0.3492(2) 0.33810(15) 0.0574(6) Uani 1 1 d .
H4 H 1.2392 0.2848 0.3229 0.069 Uiso 1 1 calc R
C5 C 1.0471(2) 0.36778(17) 0.29487(13) 0.0464(5) Uani 1 1 d .
H5 H 1.0059 0.3152 0.2518 0.056 Uiso 1 1 calc R
C6 C 0.97180(19) 0.46556(16) 0.31714(11) 0.0388(4) Uani 1 1 d .
C7 C 0.82519(18) 0.51250(15) 0.28045(11) 0.0366(4) Uani 1 1 d .
C8 C 0.82003(19) 0.63137(16) 0.33142(11) 0.0392(4) Uani 1 1 d .
C9 C 0.9703(2) 0.73283(18) 0.45449(13) 0.0563(5) Uani 1 1 d .
H9A H 1.0495 0.7787 0.4399 0.084 Uiso 1 1 calc R
H9B H 0.9949 0.7008 0.5123 0.084 Uiso 1 1 calc R
H9C H 0.8873 0.7831 0.4523 0.084 Uiso 1 1 calc R
C10 C 0.7049(2) 0.43374(17) 0.30746(12) 0.0423(4) Uani 1 1 d .
C11 C 0.5620(2) 0.44339(18) 0.25566(13) 0.0487(5) Uani 1 1 d .
H11 H 0.4857 0.4024 0.2737 0.058 Uiso 1 1 calc R
C12 C 0.5382(2) 0.50870(17) 0.18394(14) 0.0454(5) Uani 1 1 d .
C13 C 0.64927(19) 0.57332(17) 0.14381(12) 0.0443(4) Uani 1 1 d .
H13A H 0.6431 0.6580 0.1556 0.053 Uiso 1 1 calc R
H13B H 0.6320 0.5620 0.0810 0.053 Uiso 1 1 calc R
C14 C 0.80047(18) 0.52784(16) 0.18049(11) 0.0375(4) Uani 1 1 d .
H14 H 0.8107 0.4488 0.1551 0.045 Uiso 1 1 calc R
C15 C 0.9125(2) 0.60765(16) 0.14972(12) 0.0414(4) Uani 1 1 d .
C16 C 0.9927(3) 0.6854(3) 0.02348(16) 0.0808(8) Uani 1 1 d .
H16A H 1.0020 0.7609 0.0543 0.097 Uiso 1 1 calc R
H16B H 1.0873 0.6495 0.0281 0.097 Uiso 1 1 calc R
C17 C 0.9367(3) 0.7051(3) -0.06627(18) 0.0902(9) Uani 1 1 d .
H17A H 0.9341 0.6309 -0.0975 0.135 Uiso 1 1 calc R
H17B H 0.9971 0.7606 -0.0909 0.135 Uiso 1 1 calc R
H17C H 0.8412 0.7370 -0.0708 0.135 Uiso 1 1 calc R
Cl1 Cl 0.36573(6) 0.52229(6) 0.12714(5) 0.0718(2) Uani 1 1 d .
N1 N 0.93907(17) 0.63606(13) 0.39258(10) 0.0423(4) Uani 1 1 d .
O1 O 0.72423(14) 0.70517(12) 0.32120(9) 0.0533(4) Uani 1 1 d .
O2 O 0.89712(17) 0.60695(15) 0.06291(9) 0.0629(4) Uani 1 1 d .
O3 O 1.00107(15) 0.66419(13) 0.19558(9) 0.0548(4) Uani 1 1 d .
O4 O 0.72784(16) 0.36997(14) 0.37148(9) 0.0591(4) Uani 1 1 d .

loop_
_atom_site_aniso_label
_atom_site_aniso_U_11
_atom_site_aniso_U_22
_atom_site_aniso_U_33
_atom_site_aniso_U_23
_atom_site_aniso_U_13
_atom_site_aniso_U_12
C1 0.0432(10) 0.0406(10) 0.0385(10) 0.0035(8) 0.0005(8) -0.0007(8)
C2 0.0484(12) 0.0567(13) 0.0534(12) 0.0027(10) -0.0107(9) -0.0037(10)
C3 0.0427(11) 0.0639(14) 0.0756(15) 0.0117(12) -0.0086(10) 0.0071(10)
C4 0.0494(12) 0.0516(12) 0.0716(14) 0.0083(11) 0.0101(10) 0.0130(10)
C5 0.0489(11) 0.0411(10) 0.0493(11) 0.0022(8) 0.0080(9) 0.0031(8)
C6 0.0390(9) 0.0389(10) 0.0377(9) 0.0028(8) 0.0029(7) -0.0001(7)
C7 0.0356(9) 0.0364(9) 0.0365(9) -0.0013(7) 0.0013(7) -0.0002(7)
C8 0.0410(10) 0.0382(10) 0.0384(10) -0.0001(8) 0.0063(7) 0.0000(8)
C9 0.0717(14) 0.0449(11) 0.0492(12) -0.0105(9) -0.0008(10) -0.0070(10)
C10 0.0463(10) 0.0413(10) 0.0391(10) -0.0009(8) 0.0061(8) -0.0039(8)
C11 0.0393(10) 0.0496(11) 0.0576(12) 0.0020(10) 0.0088(9) -0.0070(8)
C12 0.0365(10) 0.0413(10) 0.0558(12) -0.0037(9) -0.0015(8) -0.0008(8)
C13 0.0423(10) 0.0446(10) 0.0427(10) 0.0030(8) -0.0038(8) -0.0019(8)
C14 0.0388(10) 0.0367(9) 0.0357(9) -0.0022(7) 0.0018(7) -0.0017(7)
C15 0.0429(10) 0.0394(10) 0.0412(10) 0.0011(8) 0.0042(8) -0.0014(8)
C16 0.0811(17) 0.106(2) 0.0571(14) 0.0073(14) 0.0163(12) -0.0468(16)
C17 0.0832(19) 0.110(2) 0.0829(19) 0.0303(17) 0.0306(15) -0.0068(17)
Cl1 0.0395(3) 0.0704(4) 0.0982(5) 0.0102(3) -0.0135(3) -0.0009(2)
N1 0.0472(9) 0.0397(8) 0.0379(8) -0.0054(7) -0.0007(7) -0.0014(7)
O1 0.0497(8) 0.0495(8) 0.0592(9) -0.0086(7) 0.0034(6) 0.0120(7)
O2 0.0701(10) 0.0786(11) 0.0415(8) -0.0025(7) 0.0132(7) -0.0331(8)
O3 0.0515(8) 0.0579(9) 0.0525(8) 0.0000(7) -0.0010(6) -0.0163(7)
O4 0.0636(9) 0.0664(10) 0.0454(8) 0.0129(7) 0.0023(7) -0.0143(7)

loop_
_atom_type_symbol
_atom_type_description
_atom_type_scat_dispersion_real
_atom_type_scat_dispersion_imag
_atom_type_scat_source
C C 0.0033 0.0016 'International Tables Vol C Tables 4.2.6.8 and 6.1.1.4'
H H 0.0000 0.0000 'International Tables Vol C Tables 4.2.6.8 and 6.1.1.4'
N N 0.0061 0.0033 'International Tables Vol C Tables 4.2.6.8 and 6.1.1.4'
O O 0.0106 0.0060 'International Tables Vol C Tables 4.2.6.8 and 6.1.1.4'
Cl Cl 0.1484 0.1585 'International Tables Vol C Tables 4.2.6.8 and 6.1.1.4'

loop_
_geom_angle_atom_site_label_1
_geom_angle_atom_site_label_2
_geom_angle_atom_site_label_3
_geom_angle
C2 C1 C6 122.17(18)
C2 C1 N1 127.81(17)
C6 C1 N1 110.00(15)
C1 C2 C3 116.86(19)
C1 C2 H2 121.6
C3 C2 H2 121.6
C4 C3 C2 122.10(19)
C4 C3 H3 118.9
C2 C3 H3 118.9
C3 C4 C5 120.1(2)
C3 C4 H4 119.9
C5 C4 H4 119.9
C6 C5 C4 118.68(19)
C6 C5 H5 120.7
C4 C5 H5 120.7
C5 C6 C1 120.02(17)
C5 C6 C7 131.33(17)
C1 C6 C7 108.63(15)
C6 C7 C14 114.19(15)
C6 C7 C10 111.46(15)
C14 C7 C10 109.27(14)
C6 C7 C8 101.84(14)
C14 C7 C8 113.77(14)
C10 C7 C8 105.88(14)
O1 C8 N1 125.69(17)
O1 C8 C7 126.64(16)
N1 C8 C7 107.61(15)
N1 C9 H9A 109.5
N1 C9 H9B 109.5
H9A C9 H9B 109.5
N1 C9 H9C 109.5
H9A C9 H9C 109.5
H9B C9 H9C 109.5
O4 C10 C11 121.81(17)
O4 C10 C7 120.68(17)
C11 C10 C7 117.45(16)
C12 C11 C10 121.83(18)
C12 C11 H11 119.1
C10 C11 H11 119.1
C11 C12 C13 125.61(17)
C11 C12 Cl1 120.18(16)
C13 C12 Cl1 114.20(14)
C12 C13 C14 110.76(15)
C12 C13 H13A 109.5
C14 C13 H13A 109.5
C12 C13 H13B 109.5
C14 C13 H13B 109.5
H13A C13 H13B 108.1
C15 C14 C13 109.71(15)
C15 C14 C7 112.03(14)
C13 C14 C7 113.58(15)
C15 C14 H14 107.0
C13 C14 H14 107.0
C7 C14 H14 107.0
O3 C15 O2 124.39(18)
O3 C15 C14 125.77(17)
O2 C15 C14 109.84(15)
C17 C16 O2 109.9(2)
C17 C16 H16A 109.7
O2 C16 H16A 109.7
C17 C16 H16B 109.7
O2 C16 H16B 109.7
H16A C16 H16B 108.2
C16 C17 H17A 109.5
C16 C17 H17B 109.5
H17A C17 H17B 109.5
C16 C17 H17C 109.5
H17A C17 H17C 109.5
H17B C17 H17C 109.5
C8 N1 C1 111.44(14)
C8 N1 C9 123.78(16)
C1 N1 C9 124.54(16)
C15 O2 C16 116.09(16)

loop_
_geom_bond_atom_site_label_1
_geom_bond_atom_site_label_2
_geom_bond_distance
C1 C2 1.379(3)
C1 C6 1.386(3)
C1 N1 1.403(2)
C2 C3 1.383(3)
C2 H2 0.9300
C3 C4 1.377(3)
C3 H3 0.9300
C4 C5 1.390(3)
C4 H4 0.9300
C5 C6 1.377(3)
C5 H5 0.9300
C6 C7 1.506(2)
C7 C14 1.539(2)
C7 C10 1.542(3)
C7 C8 1.553(2)
C8 O1 1.217(2)
C8 N1 1.355(2)
C9 N1 1.448(2)
C9 H9A 0.9600
C9 H9B 0.9600
C9 H9C 0.9600
C10 O4 1.215(2)
C10 C11 1.463(3)
C11 C12 1.321(3)
C11 H11 0.9300
C12 C13 1.483(3)
C12 Cl1 1.733(2)
C13 C14 1.538(2)
C13 H13A 0.9700
C13 H13B 0.9700
C14 C15 1.513(3)
C14 H14 0.9800
C15 O3 1.193(2)
C15 O2 1.330(2)
C16 C17 1.427(4)
C16 O2 1.456(3)
C16 H16A 0.9700
C16 H16B 0.9700
C17 H17A 0.9600
C17 H17B 0.9600
C17 H17C 0.9600

loop_
_geom_torsion_atom_site_label_1
_geom_torsion_atom_site_label_2
_geom_torsion_atom_site_label_3
_geom_torsion_atom_site_label_4
_geom_torsion
C6 C1 C2 C3 1.4(3)
N1 C1 C2 C3 -176.73(19)
C1 C2 C3 C4 -1.2(3)
C2 C3 C4 C5 -0.3(4)
C3 C4 C5 C6 1.7(3)
C4 C5 C6 C1 -1.5(3)
C4 C5 C6 C7 176.91(19)
C2 C1 C6 C5 0.0(3)
N1 C1 C6 C5 178.40(16)
C2 C1 C6 C7 -178.77(17)
N1 C1 C6 C7 -0.4(2)
C5 C6 C7 C14 -51.4(3)
C1 C6 C7 C14 127.18(16)
C5 C6 C7 C10 73.1(2)
C1 C6 C7 C10 -108.39(17)
C5 C6 C7 C8 -174.45(19)
C1 C6 C7 C8 4.11(19)
C6 C7 C8 O1 176.11(18)
C14 C7 C8 O1 52.8(2)
C10 C7 C8 O1 -67.3(2)
C6 C7 C8 N1 -6.62(18)
C14 C7 C8 N1 -129.98(16)
C10 C7 C8 N1 110.01(16)
C6 C7 C10 O4 22.3(2)
C14 C7 C10 O4 149.41(18)
C8 C7 C10 O4 -87.7(2)
C6 C7 C10 C11 -160.57(16)
C14 C7 C10 C11 -33.4(2)
C8 C7 C10 C11 89.49(19)
O4 C10 C11 C12 -177.0(2)
C7 C10 C11 C12 5.8(3)
C10 C11 C12 C13 3.8(3)
C10 C11 C12 Cl1 -177.38(15)
C11 C12 C13 C14 15.9(3)
Cl1 C12 C13 C14 -163.00(13)
C12 C13 C14 C15 -171.06(15)
C12 C13 C14 C7 -44.8(2)
C6 C7 C14 C15 -56.2(2)
C10 C7 C14 C15 178.21(14)
C8 C7 C14 C15 60.13(19)
C6 C7 C14 C13 178.79(15)
C10 C7 C14 C13 53.20(19)
C8 C7 C14 C13 -64.88(19)
C13 C14 C15 O3 119.1(2)
C7 C14 C15 O3 -8.0(3)
C13 C14 C15 O2 -60.2(2)
C7 C14 C15 O2 172.67(16)
O1 C8 N1 C1 -175.78(18)
C7 C8 N1 C1 6.9(2)
O1 C8 N1 C9 -1.2(3)
C7 C8 N1 C9 -178.46(17)
C2 C1 N1 C8 173.97(19)
C6 C1 N1 C8 -4.3(2)
C2 C1 N1 C9 -0.6(3)
C6 C1 N1 C9 -178.91(18)
O3 C15 O2 C16 -2.7(3)
C14 C15 O2 C16 176.6(2)
C17 C16 O2 C15 -161.6(2)
